data_7003449
loop_
_publ_author_name
'Macdonald, Charles L. B.'
'Gorden, John D.'
'Voigt, Andreas'
'Filipponi, Silvia'
'Cowley, Alan H.'

_publ_section_title
;
 Group 13 decamethylmetallocenium cations
;
_journal_issue 9
_journal_name_full 'Dalton Transactions'
_journal_page_first 1161
_journal_page_last 1176
_journal_paper_doi 10.1039/b716220k
_journal_year 2008
_chemical_formula_sum 'C20 H30 Al Cl4 Ga'
_chemical_formula_weight 508.94
_chemical_name_systematic
;
?
;
_space_group_IT_number 14
_symmetry_cell_setting monoclinic
_symmetry_space_group_name_Hall '-P 2ybc'
_symmetry_space_group_name_H-M 'P 1 21/c 1'
_atom_sites_solution_hydrogens geom
_atom_sites_solution_primary direct
_atom_sites_solution_secondary difmap
_audit_creation_method SHELXL-97
_cell_angle_alpha 90.00
_cell_angle_beta 99.449(3)
_cell_angle_gamma 90.00
_cell_formula_units_Z 4
_cell_length_a 13.3800(7)
_cell_length_b 11.5016(7)
_cell_length_c 15.8623(8)
_cell_measurement_temperature 153(2)
_cell_volume 2408.0(2)
_computing_cell_refinement DENZO
_computing_data_collection 'Nonius Collect'
_computing_data_reduction DENZO
_computing_molecular_graphics 'Ortep-3 for Windows (Farrugia, 1997)'
_computing_publication_material 'WinGX publication routines (Farrugia, 1999)'
_computing_structure_refinement 'SHELXL-97 (Sheldrick, 1997)'
_computing_structure_solution SHELX-93
_diffrn_ambient_temperature 153(2)
_diffrn_measured_fraction_theta_full 0.992
_diffrn_measured_fraction_theta_max 0.992
_diffrn_measurement_device_type 'Nonius KAPPA-CCD'
_diffrn_measurement_method '\w scans'
_diffrn_radiation_monochromator graphite
_diffrn_radiation_source 'fine-focus sealed tube'
_diffrn_radiation_type MoK\a
_diffrn_radiation_wavelength 0.71073
_diffrn_reflns_av_R_equivalents 0.0881
_diffrn_reflns_av_sigmaI/netI 0.0857
_diffrn_reflns_limit_h_max 17
_diffrn_reflns_limit_h_min -17
_diffrn_reflns_limit_k_max 14
_diffrn_reflns_limit_k_min -13
_diffrn_reflns_limit_l_max 17
_diffrn_reflns_limit_l_min -20
_diffrn_reflns_number 22788
_diffrn_reflns_theta_full 27.46
_diffrn_reflns_theta_max 27.46
_diffrn_reflns_theta_min 3.15
_exptl_absorpt_coefficient_mu 1.626
_exptl_absorpt_correction_type none
_exptl_crystal_colour 'bright yellow'
_exptl_crystal_density_diffrn 1.404
_exptl_crystal_density_method 'not measured'
_exptl_crystal_description block
_exptl_crystal_F_000 1048
_exptl_crystal_size_max 0.5
_exptl_crystal_size_mid 0.5
_exptl_crystal_size_min 0.5
_refine_diff_density_max 0.345
_refine_diff_density_min -0.457
_refine_diff_density_rms 0.083
_refine_ls_extinction_method none
_refine_ls_goodness_of_fit_ref 1.024
_refine_ls_hydrogen_treatment constr
_refine_ls_matrix_type full
_refine_ls_number_parameters 245
_refine_ls_number_reflns 5470
_refine_ls_number_restraints 0
_refine_ls_restrained_S_all 1.024
_refine_ls_R_factor_all 0.1024
_refine_ls_R_factor_gt 0.0499
_refine_ls_shift/su_max 0.017
_refine_ls_shift/su_mean 0.000
_refine_ls_structure_factor_coef Fsqd
_refine_ls_weighting_details 'calc w=1/[\s^2^(Fo^2^)+(0.0323P)^2^+1.0386P] where P=(Fo^2^+2Fc^2^)/3'
_refine_ls_weighting_scheme calc
_refine_ls_wR_factor_gt 0.0871
_refine_ls_wR_factor_ref 0.1015
_reflns_number_gt 3515
_reflns_number_total 5470
_reflns_threshold_expression >2sigma(I)
_cod_data_source_file b716220k.txt
_cod_data_source_block 3
_cod_depositor_comments
;
The following automatic conversions were performed:
'_symmetry_cell_setting' value 'Monoclinic' changed to 'monoclinic'
according to '/home/saulius/struct/CIF-dictionaries/cif_core.dic'
dictionary named 'cif_core.dic' version 2.4.1 from 2010-06-29.

Automatic conversion script
Id: cif_fix_enum 1527 2010-12-29 10:47:43Z saulius 
;
_cod_original_sg_symbol_H-M P2(1)/c
_cod_database_code 7003449

loop_
_symmetry_equiv_pos_as_xyz
'x, y, z'
'-x, y+1/2, -z+1/2'
'-x, -y, -z'
'x, -y-1/2, z-1/2'

loop_
_atom_site_label
_atom_site_type_symbol
_atom_site_fract_x
_atom_site_fract_y
_atom_site_fract_z
_atom_site_U_iso_or_equiv
_atom_site_adp_type
_atom_site_occupancy
_atom_site_symmetry_multiplicity
_atom_site_calc_flag
_atom_site_refinement_flags
_atom_site_disorder_assembly
_atom_site_disorder_group
C11 C 0.7808(2) -0.0372(3) 0.36479(19) 0.0268(7) Uani 1 1 d . . .
C12 C 0.6965(2) 0.0361(3) 0.38874(19) 0.0298(7) Uani 1 1 d . . .
C13 C 0.7352(2) 0.1388(3) 0.41852(19) 0.0319(8) Uani 1 1 d . . .
C14 C 0.8449(2) 0.1413(3) 0.41612(19) 0.0305(8) Uani 1 1 d . . .
C15 C 0.8724(2) 0.0394(3) 0.38431(19) 0.0275(7) Uani 1 1 d . . .
C21 C 0.7114(3) -0.0347(3) 0.10404(19) 0.0318(8) Uani 1 1 d . . .
C22 C 0.8065(2) 0.0270(3) 0.1241(2) 0.0344(8) Uani 1 1 d . . .
C23 C 0.7887(2) 0.1324(3) 0.1671(2) 0.0304(8) Uani 1 1 d . . .
C24 C 0.6846(2) 0.1363(3) 0.17448(19) 0.0272(7) Uani 1 1 d . . .
C25 C 0.6359(2) 0.0346(3) 0.13713(19) 0.0290(7) Uani 1 1 d . . .
C111 C 0.7932(2) -0.1559(3) 0.4077(2) 0.0335(8) Uani 1 1 d . . .
H11A H 0.7325 -0.2005 0.3914 0.050 Uiso 1 1 calc R . .
H11B H 0.8057 -0.1462 0.4686 0.050 Uiso 1 1 calc R . .
H11C H 0.8493 -0.1959 0.3901 0.050 Uiso 1 1 calc R . .
C121 C 0.5904(2) -0.0093(3) 0.3837(2) 0.0440(9) Uani 1 1 d . . .
H12A H 0.5885 -0.0652 0.4283 0.066 Uiso 1 1 calc R . .
H12B H 0.5694 -0.0456 0.3292 0.066 Uiso 1 1 calc R . .
H12C H 0.5456 0.0540 0.3904 0.066 Uiso 1 1 calc R . .
C131 C 0.6799(3) 0.2371(3) 0.4528(2) 0.0454(10) Uani 1 1 d . . .
H13A H 0.6865 0.3061 0.4201 0.068 Uiso 1 1 calc R . .
H13B H 0.7083 0.2507 0.5115 0.068 Uiso 1 1 calc R . .
H13C H 0.6095 0.2175 0.4486 0.068 Uiso 1 1 calc R . .
C141 C 0.9116(3) 0.2419(3) 0.4462(2) 0.0470(10) Uani 1 1 d . . .
H14A H 0.9105 0.2552 0.5058 0.070 Uiso 1 1 calc R . .
H14B H 0.8875 0.3100 0.4141 0.070 Uiso 1 1 calc R . .
H14C H 0.9796 0.2252 0.4379 0.070 Uiso 1 1 calc R . .
C151 C 0.9768(2) -0.0001(3) 0.3726(2) 0.0387(8) Uani 1 1 d . . .
H15A H 0.9762 -0.0206 0.3138 0.058 Uiso 1 1 calc R . .
H15B H 0.9961 -0.0666 0.4081 0.058 Uiso 1 1 calc R . .
H15C H 1.0244 0.0617 0.3884 0.058 Uiso 1 1 calc R . .
C211 C 0.6916(3) -0.1378(3) 0.0458(2) 0.0447(10) Uani 1 1 d . . .
H21A H 0.7466 -0.1920 0.0583 0.067 Uiso 1 1 calc R . .
H21B H 0.6859 -0.1126 -0.0125 0.067 Uiso 1 1 calc R . .
H21C H 0.6297 -0.1748 0.0542 0.067 Uiso 1 1 calc R . .
C221 C 0.9038(3) -0.0090(3) 0.0945(2) 0.0512(11) Uani 1 1 d . . .
H22A H 0.9035 0.0184 0.0373 0.077 Uiso 1 1 calc R . .
H22B H 0.9091 -0.0922 0.0956 0.077 Uiso 1 1 calc R . .
H22C H 0.9604 0.0239 0.1319 0.077 Uiso 1 1 calc R . .
C231 C 0.8653(3) 0.2238(3) 0.1973(2) 0.0440(9) Uani 1 1 d . . .
H23A H 0.9316 0.1960 0.1920 0.066 Uiso 1 1 calc R . .
H23B H 0.8630 0.2416 0.2561 0.066 Uiso 1 1 calc R . .
H23C H 0.8505 0.2927 0.1633 0.066 Uiso 1 1 calc R . .
C241 C 0.6341(3) 0.2341(3) 0.2137(2) 0.0385(9) Uani 1 1 d . . .
H24A H 0.5964 0.2807 0.1693 0.058 Uiso 1 1 calc R . .
H24B H 0.6846 0.2811 0.2477 0.058 Uiso 1 1 calc R . .
H24C H 0.5889 0.2029 0.2491 0.058 Uiso 1 1 calc R . .
C251 C 0.5244(2) 0.0082(3) 0.1260(2) 0.0434(9) Uani 1 1 d . . .
H25A H 0.5144 -0.0744 0.1236 0.065 Uiso 1 1 calc R . .
H25B H 0.4908 0.0428 0.0739 0.065 Uiso 1 1 calc R . .
H25C H 0.4969 0.0395 0.1734 0.065 Uiso 1 1 calc R . .
Al Al 0.74559(7) -0.38055(8) 0.22406(6) 0.0310(2) Uani 1 1 d . . .
Cl1 Cl 0.72008(8) -0.48374(8) 0.11278(6) 0.0484(3) Uani 1 1 d . . .
Cl2 Cl 0.61814(6) -0.26910(8) 0.23012(6) 0.0416(2) Uani 1 1 d . . .
Cl3 Cl 0.86894(6) -0.26091(7) 0.21830(5) 0.0358(2) Uani 1 1 d . . .
Cl4 Cl 0.77890(8) -0.48251(8) 0.33642(6) 0.0526(3) Uani 1 1 d . . .
Ga1 Ga 0.75246(3) -0.04220(3) 0.23732(2) 0.03040(12) Uani 1 1 d . . .

loop_
_atom_site_aniso_label
_atom_site_aniso_U_11
_atom_site_aniso_U_22
_atom_site_aniso_U_33
_atom_site_aniso_U_23
_atom_site_aniso_U_13
_atom_site_aniso_U_12
C11 0.0335(17) 0.0288(18) 0.0185(16) 0.0012(14) 0.0050(13) -0.0003(15)
C12 0.0348(18) 0.035(2) 0.0193(16) 0.0042(15) 0.0041(13) 0.0055(16)
C13 0.049(2) 0.0278(19) 0.0195(17) 0.0030(14) 0.0074(15) 0.0064(16)
C14 0.045(2) 0.0243(18) 0.0196(17) 0.0047(14) -0.0006(14) -0.0042(15)
C15 0.0327(17) 0.0254(18) 0.0238(17) 0.0055(14) 0.0030(13) -0.0006(15)
C21 0.049(2) 0.0280(19) 0.0188(16) 0.0019(14) 0.0069(14) 0.0101(17)
C22 0.0407(19) 0.037(2) 0.0283(18) 0.0143(16) 0.0147(15) 0.0110(17)
C23 0.0330(18) 0.0316(19) 0.0272(18) 0.0110(15) 0.0069(14) 0.0017(15)
C24 0.0326(17) 0.0240(17) 0.0260(17) 0.0089(14) 0.0076(14) 0.0077(15)
C25 0.0329(17) 0.0302(19) 0.0232(17) 0.0053(15) 0.0024(13) 0.0071(15)
C111 0.047(2) 0.0257(19) 0.0271(18) 0.0048(15) 0.0050(15) -0.0032(16)
C121 0.041(2) 0.052(2) 0.041(2) -0.0002(18) 0.0160(17) 0.0028(19)
C131 0.063(3) 0.038(2) 0.036(2) -0.0054(17) 0.0115(18) 0.0142(19)
C141 0.065(3) 0.032(2) 0.042(2) -0.0019(17) 0.0033(19) -0.0098(19)
C151 0.0366(19) 0.036(2) 0.043(2) 0.0021(17) 0.0066(16) -0.0030(17)
C211 0.071(3) 0.037(2) 0.026(2) -0.0023(16) 0.0078(18) 0.0106(19)
C221 0.052(2) 0.051(2) 0.058(3) 0.022(2) 0.032(2) 0.021(2)
C231 0.041(2) 0.043(2) 0.049(2) 0.0119(19) 0.0098(17) -0.0041(18)
C241 0.044(2) 0.032(2) 0.041(2) 0.0008(17) 0.0113(17) 0.0063(16)
C251 0.0359(19) 0.046(2) 0.045(2) 0.0001(18) -0.0048(16) 0.0063(18)
Al 0.0404(6) 0.0249(5) 0.0287(6) 0.0000(4) 0.0088(5) -0.0004(5)
Cl1 0.0746(7) 0.0389(5) 0.0319(5) -0.0079(4) 0.0098(5) -0.0057(5)
Cl2 0.0346(5) 0.0441(6) 0.0485(6) -0.0021(4) 0.0134(4) -0.0004(4)
Cl3 0.0324(4) 0.0336(5) 0.0423(5) 0.0010(4) 0.0088(4) 0.0010(4)
Cl4 0.0888(7) 0.0358(5) 0.0333(5) 0.0075(4) 0.0105(5) 0.0025(5)
Ga1 0.0351(2) 0.0341(2) 0.0222(2) 0.00345(16) 0.00524(15) 0.00197(18)

loop_
_atom_type_symbol
_atom_type_description
_atom_type_scat_dispersion_real
_atom_type_scat_dispersion_imag
_atom_type_scat_source
C C 0.0033 0.0016 'International Tables Vol C Tables 4.2.6.8 and 6.1.1.4'
H H 0.0000 0.0000 'International Tables Vol C Tables 4.2.6.8 and 6.1.1.4'
Al Al 0.0645 0.0514 'International Tables Vol C Tables 4.2.6.8 and 6.1.1.4'
Cl Cl 0.1484 0.1585 'International Tables Vol C Tables 4.2.6.8 and 6.1.1.4'
Ga Ga 0.2307 1.6083 'International Tables Vol C Tables 4.2.6.8 and 6.1.1.4'

loop_
_geom_angle_atom_site_label_1
_geom_angle_atom_site_label_2
_geom_angle_atom_site_label_3
_geom_angle
_geom_angle_site_symmetry_1
_geom_angle_site_symmetry_3
_geom_angle_publ_flag
C15 C11 C12 103.9(3) . . ?
C15 C11 C111 114.1(3) . . ?
C12 C11 C111 114.9(2) . . ?
C15 C11 Ga1 103.82(18) . . ?
C12 C11 Ga1 104.3(2) . . ?
C111 C11 Ga1 114.5(2) . . ?
C13 C12 C121 129.0(3) . . ?
C13 C12 C11 108.6(3) . . ?
C121 C12 C11 122.2(3) . . ?
C12 C13 C14 109.6(3) . . ?
C12 C13 C131 127.3(3) . . ?
C14 C13 C131 123.1(3) . . ?
C15 C14 C13 109.1(3) . . ?
C15 C14 C141 127.3(3) . . ?
C13 C14 C141 123.6(3) . . ?
C14 C15 C11 108.8(3) . . ?
C14 C15 C151 128.5(3) . . ?
C11 C15 C151 122.7(3) . . ?
C22 C21 C25 106.9(3) . . ?
C22 C21 C211 125.7(3) . . ?
C25 C21 C211 126.5(3) . . ?
C22 C21 Ga1 73.88(18) . . ?
C25 C21 Ga1 74.97(17) . . ?
C211 C21 Ga1 125.4(2) . . ?
C23 C22 C21 108.1(3) . . ?
C23 C22 C221 126.9(3) . . ?
C21 C22 C221 124.6(3) . . ?
C23 C22 Ga1 79.31(17) . . ?
C21 C22 Ga1 66.77(16) . . ?
C221 C22 Ga1 124.9(2) . . ?
C24 C23 C22 108.0(3) . . ?
C24 C23 C231 125.7(3) . . ?
C22 C23 C231 126.2(3) . . ?
C24 C23 Ga1 73.13(17) . . ?
C22 C23 Ga1 64.59(16) . . ?
C231 C23 Ga1 128.7(2) . . ?
C23 C24 C25 109.2(3) . . ?
C23 C24 C241 125.0(3) . . ?
C25 C24 C241 125.7(3) . . ?
C23 C24 Ga1 72.38(17) . . ?
C25 C24 Ga1 65.44(16) . . ?
C241 C24 Ga1 129.5(2) . . ?
C24 C25 C21 107.7(3) . . ?
C24 C25 C251 126.4(3) . . ?
C21 C25 C251 125.6(3) . . ?
C24 C25 Ga1 78.96(18) . . ?
C21 C25 Ga1 65.88(17) . . ?
C251 C25 Ga1 124.8(2) . . ?
C11 C111 H11A 109.5 . . ?
C11 C111 H11B 109.5 . . ?
H11A C111 H11B 109.5 . . ?
C11 C111 H11C 109.5 . . ?
H11A C111 H11C 109.5 . . ?
H11B C111 H11C 109.5 . . ?
C12 C121 H12A 109.5 . . ?
C12 C121 H12B 109.5 . . ?
H12A C121 H12B 109.5 . . ?
C12 C121 H12C 109.5 . . ?
H12A C121 H12C 109.5 . . ?
H12B C121 H12C 109.5 . . ?
C13 C131 H13A 109.5 . . ?
C13 C131 H13B 109.5 . . ?
H13A C131 H13B 109.5 . . ?
C13 C131 H13C 109.5 . . ?
H13A C131 H13C 109.5 . . ?
H13B C131 H13C 109.5 . . ?
C14 C141 H14A 109.5 . . ?
C14 C141 H14B 109.5 . . ?
H14A C141 H14B 109.5 . . ?
C14 C141 H14C 109.5 . . ?
H14A C141 H14C 109.5 . . ?
H14B C141 H14C 109.5 . . ?
C15 C151 H15A 109.5 . . ?
C15 C151 H15B 109.5 . . ?
H15A C151 H15B 109.5 . . ?
C15 C151 H15C 109.5 . . ?
H15A C151 H15C 109.5 . . ?
H15B C151 H15C 109.5 . . ?
C21 C211 H21A 109.5 . . ?
C21 C211 H21B 109.5 . . ?
H21A C211 H21B 109.5 . . ?
C21 C211 H21C 109.5 . . ?
H21A C211 H21C 109.5 . . ?
H21B C211 H21C 109.5 . . ?
C22 C221 H22A 109.5 . . ?
C22 C221 H22B 109.5 . . ?
H22A C221 H22B 109.5 . . ?
C22 C221 H22C 109.5 . . ?
H22A C221 H22C 109.5 . . ?
H22B C221 H22C 109.5 . . ?
C23 C231 H23A 109.5 . . ?
C23 C231 H23B 109.5 . . ?
H23A C231 H23B 109.5 . . ?
C23 C231 H23C 109.5 . . ?
H23A C231 H23C 109.5 . . ?
H23B C231 H23C 109.5 . . ?
C24 C241 H24A 109.5 . . ?
C24 C241 H24B 109.5 . . ?
H24A C241 H24B 109.5 . . ?
C24 C241 H24C 109.5 . . ?
H24A C241 H24C 109.5 . . ?
H24B C241 H24C 109.5 . . ?
C25 C251 H25A 109.5 . . ?
C25 C251 H25B 109.5 . . ?
H25A C251 H25B 109.5 . . ?
C25 C251 H25C 109.5 . . ?
H25A C251 H25C 109.5 . . ?
H25B C251 H25C 109.5 . . ?
Cl1 Al Cl4 112.06(6) . . ?
Cl1 Al Cl2 110.66(6) . . ?
Cl4 Al Cl2 110.58(5) . . ?
Cl1 Al Cl3 110.04(5) . . ?
Cl4 Al Cl3 109.34(6) . . ?
Cl2 Al Cl3 103.84(5) . . ?
C11 Ga1 C21 174.19(12) . . ?
C11 Ga1 C22 141.79(13) . . ?
C21 Ga1 C22 39.35(12) . . ?
C11 Ga1 C25 135.09(11) . . ?
C21 Ga1 C25 39.16(11) . . ?
C22 Ga1 C25 63.69(11) . . ?
C11 Ga1 C23 115.44(12) . . ?
C21 Ga1 C23 62.24(12) . . ?
C22 Ga1 C23 36.10(11) . . ?
C25 Ga1 C23 60.20(11) . . ?
C11 Ga1 C24 113.13(11) . . ?
C21 Ga1 C24 61.74(11) . . ?
C22 Ga1 C24 60.10(11) . . ?
C25 Ga1 C24 35.60(11) . . ?
C23 Ga1 C24 34.49(10) . . ?

loop_
_geom_bond_atom_site_label_1
_geom_bond_atom_site_label_2
_geom_bond_distance
_geom_bond_site_symmetry_2
_geom_bond_publ_flag
C11 C15 1.500(4) . ?
C11 C12 1.505(4) . ?
C11 C111 1.523(4) . ?
C11 Ga1 1.996(3) . ?
C12 C13 1.344(4) . ?
C12 C121 1.502(4) . ?
C13 C14 1.475(4) . ?
C13 C131 1.501(4) . ?
C14 C15 1.351(4) . ?
C14 C141 1.491(4) . ?
C15 C151 1.508(4) . ?
C21 C22 1.447(5) . ?
C21 C25 1.451(4) . ?
C21 C211 1.500(4) . ?
C21 Ga1 2.097(3) . ?
C22 C23 1.430(4) . ?
C22 C221 1.511(4) . ?
C22 Ga1 2.192(3) . ?
C23 C24 1.417(4) . ?
C23 C231 1.492(5) . ?
C23 Ga1 2.385(3) . ?
C24 C25 1.420(4) . ?
C24 C241 1.499(4) . ?
C24 Ga1 2.395(3) . ?
C25 C251 1.504(4) . ?
C25 Ga1 2.219(3) . ?
C111 H11A 0.9600 . ?
C111 H11B 0.9600 . ?
C111 H11C 0.9600 . ?
C121 H12A 0.9600 . ?
C121 H12B 0.9600 . ?
C121 H12C 0.9600 . ?
C131 H13A 0.9600 . ?
C131 H13B 0.9600 . ?
C131 H13C 0.9600 . ?
C141 H14A 0.9600 . ?
C141 H14B 0.9600 . ?
C141 H14C 0.9600 . ?
C151 H15A 0.9600 . ?
C151 H15B 0.9600 . ?
C151 H15C 0.9600 . ?
C211 H21A 0.9600 . ?
C211 H21B 0.9600 . ?
C211 H21C 0.9600 . ?
C221 H22A 0.9600 . ?
C221 H22B 0.9600 . ?
C221 H22C 0.9600 . ?
C231 H23A 0.9600 . ?
C231 H23B 0.9600 . ?
C231 H23C 0.9600 . ?
C241 H24A 0.9600 . ?
C241 H24B 0.9600 . ?
C241 H24C 0.9600 . ?
C251 H25A 0.9600 . ?
C251 H25B 0.9600 . ?
C251 H25C 0.9600 . ?
Al Cl1 2.1078(13) . ?
Al Cl4 2.1190(13) . ?
Al Cl2 2.1481(13) . ?
Al Cl3 2.1623(12) . ?
